data_2107436
loop_
_publ_author_name
'Weakley, T.J.R.'

_publ_section_title
;
 The crystal structures of manganese(II) phosphinate monohydrate, zinc
 phosphinate monohydrate, and anhydrous zinc phosphinate
;
_journal_name_full 'Acta Crystallographica B (24,1968-38,1982)'
_journal_page_first 42
_journal_page_last 45
_journal_volume 35
_journal_year 1979
_chemical_formula_sum 'H6 O5 P2 Zn'
_chemical_name_systematic 'Zn (H2 P O2)2 (H2 O)'
_space_group_IT_number 14
_symmetry_space_group_name_Hall '-P 2ybc'
_symmetry_space_group_name_H-M 'P 1 21/c 1'
_cell_angle_alpha 90
_cell_angle_beta 104.15
_cell_angle_gamma 90
_cell_formula_units_Z 4
_cell_length_a 7.692
_cell_length_b 7.391
_cell_length_c 10.49
_cell_volume 578.278
_citation_journal_id_ASTM ACBCAR
_cod_data_source_file Weakley_ACBCAR_1979_1753.cif
_cod_data_source_block H6O5P2Zn1
_cod_original_cell_volume 578.2784
_cod_original_formula_sum 'H6 O5 P2 Zn1'
_cod_database_code 2107436

loop_
_symmetry_equiv_pos_as_xyz
x,y,z
-x,y+1/2,-z+1/2
-x,-y,-z
x,-y-1/2,z-1/2

loop_
_atom_site_label
_atom_site_type_symbol
_atom_site_fract_x
_atom_site_fract_y
_atom_site_fract_z
_atom_site_occupancy
_atom_site_U_iso_or_equiv
P2 P+1 0.4686 0.3773 0.1936 1 0.0
O1 O-2 0.0268 0.3531 0.4276 1 0.0
O5 O-2 0.2871 -0.1451 -0.0182 1 0.0
O2 O-2 0.0624 0.2088 0.2119 1 0.0
Zn1 Zn+2 0.1925 0.0413 0.104 1 0.0
O3 O-2 0.4053 0.213 0.1081 1 0.0
O4 O-2 0.6683 0.3998 0.2345 1 0.0
P1 P+1 0.04 0.1835 0.3491 1 0.0
